data_2230875
loop_
_publ_author_name
'Sekkak, Hanan'
'Rakib, El Mostapha'
'Zouihri, Hafid'

_publ_section_title
;
 6-Methyl-2-phenyl-4,5-dihydropyridazin-3(2<i>H</i>)-one
;
_journal_issue 7
_journal_name_full 'Acta Crystallographica Section E'
_journal_page_first o1709
_journal_paper_doi 10.1107/S1600536811021970
_journal_volume 67
_journal_year 2011
_chemical_formula_iupac 'C11 H12 N2 O'
_chemical_formula_moiety 'C11 H12 N2 O'
_chemical_formula_sum 'C11 H12 N2 O'
_chemical_formula_weight 188.23
_chemical_melting_point 397
_chemical_name_systematic
;
6-Methyl-2-phenyl-4,5-dihydropyridazin-3(2<i>H</i>)-one
;
_space_group_IT_number 4
_symmetry_cell_setting monoclinic
_symmetry_space_group_name_Hall 'P 2yb'
_symmetry_space_group_name_H-M 'P 1 21 1'
_atom_sites_solution_hydrogens geom
_atom_sites_solution_primary direct
_atom_sites_solution_secondary difmap
_audit_creation_method SHELXL-97
_cell_angle_alpha 90.00
_cell_angle_beta 106.6070(10)
_cell_angle_gamma 90.00
_cell_formula_units_Z 2
_cell_length_a 6.4151(2)
_cell_length_b 7.9010(2)
_cell_length_c 10.1888(3)
_cell_measurement_reflns_used 256
_cell_measurement_temperature 296(2)
_cell_measurement_theta_max 26.5
_cell_measurement_theta_min 2.4
_cell_volume 494.89(2)
_computing_cell_refinement 'SAINT (Bruker, 2005)'
_computing_data_collection 'APEX2 (Bruker, 2005)'
_computing_data_reduction 'SAINT (Bruker, 2005)'
_computing_molecular_graphics 'PLATON (Spek, 2009)'
_computing_publication_material 'publCIF (Westrip, 2010)'
_computing_structure_refinement 'SHELXL97 (Sheldrick, 2008)'
_computing_structure_solution 'SHELXS97 (Sheldrick, 2008)'
_diffrn_ambient_temperature 296(2)
_diffrn_measured_fraction_theta_full 1.000
_diffrn_measured_fraction_theta_max 1.000
_diffrn_measurement_device_type 'Bruker APEXII CCD detector'
_diffrn_measurement_method '\w and \f'
_diffrn_radiation_monochromator graphite
_diffrn_radiation_source 'fine-focus sealed tube'
_diffrn_radiation_type MoK\a
_diffrn_radiation_wavelength 0.71073
_diffrn_reflns_av_R_equivalents 0.0310
_diffrn_reflns_av_sigmaI/netI 0.0159
_diffrn_reflns_limit_h_max 7
_diffrn_reflns_limit_h_min -8
_diffrn_reflns_limit_k_max 10
_diffrn_reflns_limit_k_min -8
_diffrn_reflns_limit_l_max 13
_diffrn_reflns_limit_l_min -12
_diffrn_reflns_number 7678
_diffrn_reflns_theta_full 27.49
_diffrn_reflns_theta_max 27.49
_diffrn_reflns_theta_min 2.09
_exptl_absorpt_coefficient_mu 0.083
_exptl_absorpt_correction_type none
_exptl_crystal_colour colourless
_exptl_crystal_density_diffrn 1.263
_exptl_crystal_density_method 'not measured'
_exptl_crystal_description prism
_exptl_crystal_F_000 200
_exptl_crystal_size_max 0.24
_exptl_crystal_size_mid 0.15
_exptl_crystal_size_min 0.12
_refine_diff_density_max 0.148
_refine_diff_density_min -0.132
_refine_ls_abs_structure_details 'none; 906 Friedel pairs merged'
_refine_ls_extinction_coef 0.21(2)
_refine_ls_extinction_expression Fc^*^=kFc[1+0.001xFc^2^\l^3^/sin(2\q)]^-1/4^
_refine_ls_extinction_method SHELXL
_refine_ls_goodness_of_fit_ref 1.061
_refine_ls_hydrogen_treatment constr
_refine_ls_matrix_type full
_refine_ls_number_parameters 129
_refine_ls_number_reflns 1220
_refine_ls_number_restraints 1
_refine_ls_restrained_S_all 1.060
_refine_ls_R_factor_all 0.0344
_refine_ls_R_factor_gt 0.0322
_refine_ls_shift/su_max 0.000
_refine_ls_shift/su_mean 0.000
_refine_ls_structure_factor_coef Fsqd
_refine_ls_weighting_details 'calc w=1/[\s^2^(Fo^2^)+(0.0582P)^2^+0.0443P] where P=(Fo^2^+2Fc^2^)/3'
_refine_ls_weighting_scheme calc
_refine_ls_wR_factor_gt 0.0920
_refine_ls_wR_factor_ref 0.0943
_reflns_number_gt 1154
_reflns_number_total 1220
_reflns_threshold_expression I>2\s(I)
_cod_data_source_file su2275.cif
_cod_data_source_block I
_cod_original_sg_symbol_H-M 'P 21'
_cod_database_code 2230875
_cod_database_fobs_code 2230875

loop_
_symmetry_equiv_pos_as_xyz
'x, y, z'
'-x, y+1/2, -z'

loop_
_atom_site_type_symbol
_atom_site_label
_atom_site_fract_x
_atom_site_fract_y
_atom_site_fract_z
_atom_site_U_iso_or_equiv
_atom_site_adp_type
_atom_site_calc_flag
_atom_site_refinement_flags
_atom_site_occupancy
_atom_site_symmetry_multiplicity
_atom_site_disorder_assembly
_atom_site_disorder_group
C C1 0.4300(3) 0.0477(3) 0.83092(17) 0.0488(5) Uani d . 1 1 . .
C C10 0.4122(2) 0.2873(2) 0.59455(17) 0.0413(4) Uani d . 1 1 . .
C C11 -0.1543(3) 0.1310(3) 0.2779(2) 0.0598(6) Uani d . 1 1 . .
C C2 0.4258(4) -0.0098(3) 0.95947(18) 0.0608(6) Uani d . 1 1 . .
C C3 0.2448(4) 0.0173(4) 1.00372(19) 0.0673(7) Uani d . 1 1 . .
C C4 0.0679(4) 0.1005(4) 0.92101(19) 0.0652(6) Uani d . 1 1 . .
C C5 0.0682(3) 0.1580(3) 0.79218(17) 0.0488(4) Uani d . 1 1 . .
C C6 0.2502(3) 0.1303(2) 0.74779(15) 0.0389(4) Uani d . 1 1 . .
C C7 0.0504(3) 0.1740(2) 0.38723(16) 0.0416(4) Uani d . 1 1 . .
C C8 0.2420(3) 0.2321(3) 0.34560(17) 0.0513(4) Uani d . 1 1 . .
C C9 0.3773(3) 0.3520(3) 0.45107(18) 0.0527(5) Uani d . 1 1 . .
H H1 0.5527 0.0307 0.8012 0.059 Uiso calc R 1 1 . .
H H11A -0.1265 0.0394 0.2233 0.090 Uiso calc R 1 1 . .
H H11B -0.2028 0.2282 0.2207 0.090 Uiso calc R 1 1 . .
H H11C -0.2646 0.0979 0.3195 0.090 Uiso calc R 1 1 . .
H H2 0.5454 -0.0666 1.0154 0.073 Uiso calc R 1 1 . .
H H3 0.2425 -0.0207 1.0897 0.081 Uiso calc R 1 1 . .
H H4 -0.0537 0.1187 0.9516 0.078 Uiso calc R 1 1 . .
H H5 -0.0522 0.2143 0.7365 0.059 Uiso calc R 1 1 . .
H H8A 0.1937 0.2887 0.2576 0.062 Uiso calc R 1 1 . .
H H8B 0.3295 0.1353 0.3359 0.062 Uiso calc R 1 1 . .
H H9A 0.5173 0.3679 0.4341 0.063 Uiso calc R 1 1 . .
H H9B 0.3053 0.4611 0.4420 0.063 Uiso calc R 1 1 . .
N N1 0.25017(19) 0.18561(19) 0.61361(12) 0.0389(3) Uani d . 1 1 . .
N N2 0.0518(2) 0.1529(2) 0.51137(14) 0.0434(4) Uani d . 1 1 . .
O O1 0.5696(2) 0.3270(2) 0.68880(14) 0.0560(4) Uani d . 1 1 . .

loop_
_atom_site_aniso_label
_atom_site_aniso_U_11
_atom_site_aniso_U_22
_atom_site_aniso_U_33
_atom_site_aniso_U_12
_atom_site_aniso_U_13
_atom_site_aniso_U_23
C1 0.0539(9) 0.0478(11) 0.0389(8) 0.0057(8) 0.0038(7) -0.0021(8)
C10 0.0413(7) 0.0409(9) 0.0420(8) -0.0027(7) 0.0125(6) -0.0036(7)
C11 0.0667(12) 0.0614(14) 0.0393(9) -0.0110(11) -0.0044(8) 0.0058(9)
C2 0.0803(13) 0.0507(11) 0.0362(8) 0.0005(11) -0.0081(8) 0.0020(9)
C3 0.0981(17) 0.0708(15) 0.0300(7) -0.0190(14) 0.0136(9) 0.0020(9)
C4 0.0708(12) 0.0870(17) 0.0420(9) -0.0164(12) 0.0230(9) -0.0045(11)
C5 0.0465(8) 0.0620(11) 0.0374(8) -0.0036(9) 0.0112(6) 0.0008(8)
C6 0.0448(8) 0.0387(8) 0.0301(7) -0.0042(7) 0.0056(6) -0.0015(6)
C7 0.0499(8) 0.0360(8) 0.0346(7) -0.0007(7) 0.0048(6) 0.0022(7)
C8 0.0625(10) 0.0570(11) 0.0352(7) -0.0039(9) 0.0151(7) 0.0019(8)
C9 0.0579(10) 0.0550(11) 0.0474(9) -0.0115(9) 0.0189(8) 0.0028(9)
N1 0.0390(6) 0.0451(8) 0.0306(6) -0.0027(6) 0.0067(5) 0.0004(6)
N2 0.0416(7) 0.0494(9) 0.0342(6) -0.0062(7) 0.0027(5) 0.0034(6)
O1 0.0454(6) 0.0631(9) 0.0533(7) -0.0136(7) 0.0044(5) -0.0029(7)

loop_
_atom_type_symbol
_atom_type_description
_atom_type_scat_dispersion_real
_atom_type_scat_dispersion_imag
_atom_type_scat_source
C C 0.0033 0.0000 'International Tables Vol C Tables 4.2.6.8 and 6.1.1.4'
H H 0.0000 0.0000 'International Tables Vol C Tables 4.2.6.8 and 6.1.1.4'
N N 0.0061 0.0000 'International Tables Vol C Tables 4.2.6.8 and 6.1.1.4'
O O 0.0106 0.0000 'International Tables Vol C Tables 4.2.6.8 and 6.1.1.4'

loop_
_geom_angle_atom_site_label_1
_geom_angle_atom_site_label_2
_geom_angle_atom_site_label_3
_geom_angle_site_symmetry_1
_geom_angle_site_symmetry_3
_geom_angle
_geom_angle_publ_flag
C2 C1 H1 . . 120.2 ?
C6 C1 H1 . . 120.2 ?
C6 C1 C2 . . 119.50(19) ?
N1 C10 C9 . . 115.39(14) ?
O1 C10 C9 . . 122.55(16) ?
O1 C10 N1 . . 122.02(16) ?
H11B C11 H11C . . 109.5 ?
H11A C11 H11C . . 109.5 ?
C7 C11 H11C . . 109.5 ?
H11A C11 H11B . . 109.5 ?
C7 C11 H11B . . 109.5 ?
C7 C11 H11A . . 109.5 ?
C1 C2 H2 . . 120.0 ?
C3 C2 H2 . . 120.0 ?
C3 C2 C1 . . 120.08(19) ?
C2 C3 H3 . . 120.0 ?
C4 C3 H3 . . 120.0 ?
C4 C3 C2 . . 120.02(17) ?
C5 C4 H4 . . 119.6 ?
C3 C4 H4 . . 119.6 ?
C3 C4 C5 . . 120.8(2) ?
C4 C5 H5 . . 120.5 ?
C6 C5 H5 . . 120.5 ?
C6 C5 C4 . . 119.07(19) ?
C5 C6 N1 . . 119.50(15) ?
C1 C6 N1 . . 119.99(15) ?
C1 C6 C5 . . 120.50(15) ?
C8 C7 C11 . . 118.64(15) ?
N2 C7 C11 . . 117.69(17) ?
N2 C7 C8 . . 123.63(14) ?
H8A C8 H8B . . 108.1 ?
C9 C8 H8B . . 109.6 ?
C7 C8 H8B . . 109.6 ?
C9 C8 H8A . . 109.6 ?
C7 C8 H8A . . 109.6 ?
C7 C8 C9 . . 110.26(15) ?
H9A C9 H9B . . 107.9 ?
C8 C9 H9B . . 109.2 ?
C10 C9 H9B . . 109.2 ?
C8 C9 H9A . . 109.2 ?
C10 C9 H9A . . 109.2 ?
C10 C9 C8 . . 112.02(17) ?
N2 N1 C6 . . 113.57(12) ?
C10 N1 C6 . . 121.30(13) ?
C10 N1 N2 . . 124.06(13) ?
C7 N2 N1 . . 117.09(14) ?

loop_
_geom_bond_atom_site_label_1
_geom_bond_atom_site_label_2
_geom_bond_site_symmetry_2
_geom_bond_distance
_geom_bond_publ_flag
C1 H1 . 0.9300 ?
C1 C2 . 1.394(3) ?
C10 C9 . 1.504(2) ?
C10 N1 . 1.371(2) ?
C10 O1 . 1.219(2) ?
C11 H11C . 0.9600 ?
C11 H11B . 0.9600 ?
C11 H11A . 0.9600 ?
C2 H2 . 0.9300 ?
C2 C3 . 1.377(4) ?
C3 H3 . 0.9300 ?
C3 C4 . 1.373(4) ?
C4 H4 . 0.9300 ?
C5 H5 . 0.9300 ?
C5 C4 . 1.389(3) ?
C6 N1 . 1.4351(19) ?
C6 C5 . 1.385(2) ?
C6 C1 . 1.384(2) ?
C7 C11 . 1.498(2) ?
C7 C8 . 1.483(2) ?
C7 N2 . 1.273(2) ?
C8 H8B . 0.9700 ?
C8 H8A . 0.9700 ?
C9 H9B . 0.9700 ?
C9 H9A . 0.9700 ?
C9 C8 . 1.507(3) ?
N2 N1 . 1.4191(17) ?

loop_
_geom_hbond_atom_site_label_D
_geom_hbond_atom_site_label_H
_geom_hbond_atom_site_label_A
_geom_hbond_site_symmetry_A
_geom_hbond_distance_DH
_geom_hbond_distance_HA
_geom_hbond_distance_DA
_geom_hbond_angle_DHA
_geom_hbond_publ_flag
C3 H3 O1 2_647 0.93 2.54 3.371(3) 149 yes
C5 H5 O1 1_455 0.93 2.50 3.346(2) 152 yes
C8 H8B O1 2_646 0.97 2.55 3.474(3) 159 yes
C11 H11B Cg1 2_556 0.96 2.89 3.812(3) 161 yes

loop_
_cod_related_entry_id
_cod_related_entry_database
_cod_related_entry_code
1 ChemSpider 70700
